data_4063183
loop_
_publ_author_name
'Groysman, Stanislav'
'Goldberg, Israel'
'Kol, Moshe'
'Genizi, Elisheva'
'Goldschmidt, Zeev'

_publ_section_title
;
Tribenzyl Tantalum(V) Complexes of Amine Bis(phenolate) Ligands: 
Investigation of \a-Abstraction vs Ligand Backbone \b-Abstraction Paths
;
_journal_issue 8
_journal_name_full Organometallics
_journal_page_first 1880
_journal_page_last 1890
_journal_paper_doi 10.1021/om0499761
_journal_volume 23
_journal_year 2004
_chemical_formula_sum 'C42 H48 N O2 Ta'
_chemical_formula_weight 779.76
_space_group_IT_number 14
_symmetry_cell_setting monoclinic
_symmetry_space_group_name_Hall '-P 2ybc'
_symmetry_space_group_name_H-M 'P 1 21/c 1'
_cell_angle_alpha 90.00
_cell_angle_beta 94.7900(11)
_cell_angle_gamma 90.00
_cell_formula_units_Z 4
_cell_length_a 12.1480(3)
_cell_length_b 12.5780(3)
_cell_length_c 23.2350(7)
_cell_measurement_temperature 110(2)
_cell_volume 3537.85(16)
_diffrn_ambient_temperature 110(2)
_exptl_crystal_density_diffrn 1.464
_cod_depositor_comments
;
The following automatic conversions were performed:

'_symmetry_cell_setting' tag value 'monclinic' was replaced with
'monoclinic' value.

Automatic conversion script
Id: cif_fix_values 1646 2011-03-28 12:23:43Z adriana 
;
_cod_original_sg_symbol_H-M 'P 21/c'
_cod_database_code 4063183

loop_
_symmetry_equiv_pos_as_xyz
'x, y, z'
'-x, y+1/2, -z+1/2'
'-x, -y, -z'
'x, -y-1/2, z-1/2'

loop_
_atom_site_label
_atom_site_type_symbol
_atom_site_fract_x
_atom_site_fract_y
_atom_site_fract_z
_atom_site_U_iso_or_equiv
_atom_site_adp_type
_atom_site_occupancy
_atom_site_symmetry_multiplicity
_atom_site_calc_flag
_atom_site_refinement_flags
_atom_site_disorder_assembly
_atom_site_disorder_group
Ta1 Ta 0.12722(3) 0.20579(2) -0.036705(14) 0.02387(10) Uani 1 1 d . . .
O2 O -0.0169(4) 0.1944(4) -0.0740(2) 0.0237(12) Uani 1 1 d . . .
O3 O 0.2711(4) 0.2614(3) -0.0295(2) 0.0288(13) Uani 1 1 d . . .
N4 N 0.1070(5) 0.3769(4) -0.0953(2) 0.0225(14) Uani 1 1 d . . .
C5 C 0.0701(6) 0.2954(6) 0.0383(3) 0.0260(16) Uani 1 1 d . . .
H5A H 0.1346 0.2992 0.0672 0.031 Uiso 1 1 calc R . .
H5B H 0.0561 0.3689 0.0244 0.031 Uiso 1 1 calc R . .
C6 C 0.1455(6) 0.0836(5) 0.0371(3) 0.030(2) Uani 1 1 d . . .
H6A H 0.0953 0.1030 0.0668 0.035 Uiso 1 1 calc R . .
H6B H 0.1234 0.0126 0.0218 0.035 Uiso 1 1 calc R . .
C7 C 0.1739(7) 0.0552(6) -0.0765(3) 0.037(2) Uani 1 1 d . . .
H7A H 0.2425 0.0258 -0.0565 0.044 Uiso 1 1 calc R . .
H7B H 0.1142 0.0018 -0.0756 0.044 Uiso 1 1 calc R . .
C8 C -0.0265(7) 0.2664(5) 0.0714(3) 0.0269(19) Uani 1 1 d . . .
C9 C 0.2988(7) 0.1477(6) 0.1099(3) 0.034(2) Uani 1 1 d . . .
H9 H 0.2486 0.1972 0.1242 0.041 Uiso 1 1 calc R . .
C10 C 0.4064(8) 0.1448(6) 0.1341(4) 0.050(3) Uani 1 1 d . . .
H10 H 0.4291 0.1920 0.1647 0.060 Uiso 1 1 calc R . .
C11 C 0.4802(8) 0.0749(7) 0.1146(4) 0.046(2) Uani 1 1 d . . .
H11 H 0.5547 0.0751 0.1307 0.056 Uiso 1 1 calc R . .
C12 C 0.4473(8) 0.0054(7) 0.0725(4) 0.044(3) Uani 1 1 d . . .
H12 H 0.4987 -0.0439 0.0591 0.053 Uiso 1 1 calc R . .
C13 C 0.3389(7) 0.0057(6) 0.0485(4) 0.034(2) Uani 1 1 d . . .
H13 H 0.3169 -0.0462 0.0201 0.041 Uiso 1 1 calc R . .
C14 C 0.2614(6) 0.0786(5) 0.0642(3) 0.0238(18) Uani 1 1 d . . .
C15 C -0.1316(7) 0.2542(5) 0.0441(4) 0.034(2) Uani 1 1 d . . .
H15 H -0.1430 0.2637 0.0035 0.041 Uiso 1 1 calc R . .
C16 C -0.2212(7) 0.2281(5) 0.0756(4) 0.038(2) Uani 1 1 d . . .
H16 H -0.2928 0.2212 0.0562 0.046 Uiso 1 1 calc R . .
C17 C -0.2064(8) 0.2124(7) 0.1340(4) 0.046(2) Uani 1 1 d . . .
H17 H -0.2673 0.1939 0.1551 0.055 Uiso 1 1 calc R . .
C18 C -0.1032(8) 0.2237(7) 0.1619(4) 0.046(2) Uani 1 1 d . . .
H18 H -0.0923 0.2139 0.2025 0.055 Uiso 1 1 calc R . .
C19 C -0.0141(8) 0.2496(6) 0.1304(4) 0.043(2) Uani 1 1 d . . .
H19 H 0.0573 0.2558 0.1501 0.052 Uiso 1 1 calc R . .
C20 C 0.1913(7) 0.0863(5) -0.1370(3) 0.0270(19) Uani 1 1 d . . .
C21 C 0.2939(7) 0.1244(6) -0.1519(4) 0.034(2) Uani 1 1 d . . .
H21 H 0.3537 0.1294 -0.1229 0.040 Uiso 1 1 calc R . .
C22 C 0.3097(7) 0.1549(6) -0.2079(4) 0.035(2) Uani 1 1 d . . .
H22 H 0.3802 0.1790 -0.2171 0.042 Uiso 1 1 calc R . .
C23 C 0.2236(8) 0.1502(6) -0.2502(4) 0.039(2) Uani 1 1 d . . .
H23 H 0.2347 0.1716 -0.2885 0.047 Uiso 1 1 calc R . .
C24 C 0.1202(7) 0.1143(6) -0.2371(4) 0.036(2) Uani 1 1 d . . .
H24 H 0.0604 0.1110 -0.2661 0.044 Uiso 1 1 calc R . .
C25 C 0.1063(7) 0.0833(5) -0.1807(4) 0.032(2) Uani 1 1 d . . .
H25 H 0.0356 0.0591 -0.1717 0.039 Uiso 1 1 calc R . .
C26 C -0.0956(6) 0.2370(6) -0.1133(3) 0.026(2) Uani 1 1 d . . .
C27 C -0.1783(6) 0.1701(5) -0.1378(3) 0.0274(19) Uani 1 1 d . . .
H27 H -0.1785 0.0968 -0.1280 0.033 Uiso 1 1 calc R . .
C28 C -0.2612(6) 0.2119(6) -0.1770(3) 0.0289(18) Uani 1 1 d . . .
C29 C -0.2566(6) 0.3176(6) -0.1927(3) 0.029(2) Uani 1 1 d . . .
C30 C -0.1712(6) 0.3829(6) -0.1679(3) 0.031(2) Uani 1 1 d . . .
H30 H -0.1683 0.4555 -0.1790 0.037 Uiso 1 1 calc R . .
C31 C -0.0917(6) 0.3432(6) -0.1278(3) 0.0234(19) Uani 1 1 d . . .
C32 C -0.0083(6) 0.4176(5) -0.0968(3) 0.028(2) Uani 1 1 d . . .
H32A H -0.0123 0.4875 -0.1165 0.034 Uiso 1 1 calc R . .
H32B H -0.0280 0.4284 -0.0568 0.034 Uiso 1 1 calc R . .
C33 C 0.1831(6) 0.4597(5) -0.0665(3) 0.028(2) Uani 1 1 d . . .
H33A H 0.1698 0.5284 -0.0866 0.034 Uiso 1 1 calc R . .
H33B H 0.1646 0.4690 -0.0261 0.034 Uiso 1 1 calc R . .
C34 C 0.1401(6) 0.3598(5) -0.1554(3) 0.0255(18) Uani 1 1 d . . .
H34A H 0.0927 0.3031 -0.1737 0.031 Uiso 1 1 calc R . .
H34B H 0.2171 0.3333 -0.1526 0.031 Uiso 1 1 calc R . .
C35 C 0.1331(7) 0.4562(6) -0.1948(4) 0.042(2) Uani 1 1 d . . .
H35A H 0.0563 0.4835 -0.1982 0.050 Uiso 1 1 calc R . .
H35B H 0.1817 0.5130 -0.1776 0.050 Uiso 1 1 calc R . .
C36 C 0.1669(8) 0.4299(6) -0.2544(4) 0.047(3) Uani 1 1 d . . .
H36A H 0.2436 0.4052 -0.2513 0.071 Uiso 1 1 calc R . .
H36B H 0.1602 0.4936 -0.2787 0.071 Uiso 1 1 calc R . .
H36C H 0.1187 0.3740 -0.2716 0.071 Uiso 1 1 calc R . .
C37 C 0.3028(6) 0.4326(5) -0.0663(3) 0.0255(19) Uani 1 1 d . . .
C38 C 0.3794(6) 0.5063(6) -0.0852(3) 0.0287(19) Uani 1 1 d . . .
H38 H 0.3532 0.5726 -0.1005 0.034 Uiso 1 1 calc R . .
C39 C 0.4914(7) 0.4851(6) -0.0823(3) 0.029(2) Uani 1 1 d . . .
C40 C 0.5294(7) 0.3867(7) -0.0612(3) 0.033(2) Uani 1 1 d . . .
C41 C 0.4553(6) 0.3141(6) -0.0438(3) 0.0285(19) Uani 1 1 d . . .
H41 H 0.4808 0.2470 -0.0294 0.034 Uiso 1 1 calc R . .
C42 C 0.3447(7) 0.3369(6) -0.0470(3) 0.0277(19) Uani 1 1 d . . .
C43 C -0.3533(6) 0.1411(6) -0.2006(4) 0.041(2) Uani 1 1 d . . .
H43A H -0.4242 0.1723 -0.1925 0.062 Uiso 1 1 calc R . .
H43B H -0.3453 0.0709 -0.1824 0.062 Uiso 1 1 calc R . .
H43C H -0.3505 0.1338 -0.2425 0.062 Uiso 1 1 calc R . .
C44 C -0.3483(7) 0.3655(7) -0.2330(4) 0.047(2) Uani 1 1 d . . .
H44A H -0.3711 0.3144 -0.2635 0.070 Uiso 1 1 calc R . .
H44B H -0.3215 0.4306 -0.2503 0.070 Uiso 1 1 calc R . .
H44C H -0.4116 0.3826 -0.2110 0.070 Uiso 1 1 calc R . .
C45 C 0.6505(6) 0.3621(7) -0.0546(4) 0.043(2) Uani 1 1 d . . .
H45A H 0.6849 0.3992 -0.0206 0.065 Uiso 1 1 calc R . .
H45B H 0.6847 0.3856 -0.0891 0.065 Uiso 1 1 calc R . .
H45C H 0.6610 0.2853 -0.0496 0.065 Uiso 1 1 calc R . .
C46 C 0.5698(8) 0.5690(7) -0.1027(4) 0.052(3) Uani 1 1 d . . .
H46A H 0.5291 0.6352 -0.1112 0.078 Uiso 1 1 calc R . .
H46B H 0.6013 0.5439 -0.1377 0.078 Uiso 1 1 calc R . .
H46C H 0.6293 0.5819 -0.0724 0.078 Uiso 1 1 calc R . .

loop_
_atom_site_aniso_label
_atom_site_aniso_U_11
_atom_site_aniso_U_22
_atom_site_aniso_U_33
_atom_site_aniso_U_23
_atom_site_aniso_U_13
_atom_site_aniso_U_12
Ta1 0.02600(17) 0.02248(15) 0.02286(16) 0.00168(19) 0.00043(12) 0.0003(2)
O2 0.018(3) 0.024(3) 0.029(3) 0.001(3) -0.001(2) -0.002(2)
O3 0.028(3) 0.030(3) 0.029(3) 0.001(2) 0.002(3) -0.005(2)
N4 0.027(4) 0.021(3) 0.019(4) -0.004(3) 0.000(3) -0.001(3)
C5 0.027(4) 0.027(4) 0.023(4) -0.001(4) -0.001(3) 0.003(4)
C6 0.031(5) 0.023(4) 0.034(5) 0.007(3) 0.000(4) 0.001(4)
C7 0.044(6) 0.038(5) 0.028(5) 0.002(4) 0.000(4) 0.012(4)
C8 0.030(5) 0.025(4) 0.025(5) 0.000(3) 0.001(4) 0.000(3)
C9 0.051(6) 0.026(4) 0.025(5) 0.002(4) -0.012(5) 0.014(4)
C10 0.074(8) 0.030(5) 0.040(6) 0.001(4) -0.029(6) 0.005(5)
C11 0.043(6) 0.051(6) 0.044(6) 0.008(5) -0.004(5) 0.009(5)
C12 0.043(6) 0.052(6) 0.040(6) -0.001(5) 0.011(5) 0.018(5)
C13 0.036(6) 0.036(5) 0.029(5) -0.002(4) -0.001(4) 0.012(4)
C14 0.032(5) 0.016(4) 0.023(5) 0.005(3) 0.004(4) 0.002(3)
C15 0.037(5) 0.033(4) 0.032(5) 0.003(4) 0.009(4) -0.003(4)
C16 0.033(5) 0.028(5) 0.054(6) -0.008(4) 0.010(5) 0.001(4)
C17 0.062(7) 0.037(5) 0.043(6) 0.001(5) 0.027(5) -0.003(6)
C18 0.051(6) 0.055(6) 0.033(5) 0.006(5) 0.011(5) 0.008(5)
C19 0.048(6) 0.053(5) 0.030(6) 0.000(4) 0.008(5) 0.016(4)
C20 0.030(5) 0.023(4) 0.026(5) -0.003(3) -0.010(4) 0.002(4)
C21 0.031(5) 0.033(5) 0.035(5) -0.004(4) -0.008(4) 0.003(4)
C22 0.032(5) 0.032(5) 0.041(6) -0.001(4) 0.007(5) 0.000(4)
C23 0.050(6) 0.030(5) 0.038(6) -0.001(4) 0.002(5) 0.001(4)
C24 0.036(6) 0.029(4) 0.043(6) -0.004(4) -0.007(5) 0.001(4)
C25 0.030(5) 0.017(4) 0.053(6) 0.001(4) 0.020(5) -0.001(4)
C26 0.021(5) 0.034(5) 0.021(5) 0.007(3) -0.001(4) 0.007(4)
C27 0.030(5) 0.026(4) 0.027(5) -0.002(3) 0.000(4) -0.005(4)
C28 0.031(5) 0.033(4) 0.022(4) -0.005(4) 0.003(4) 0.009(4)
C29 0.023(5) 0.036(5) 0.026(5) -0.003(4) -0.008(4) 0.005(4)
C30 0.032(5) 0.024(4) 0.039(6) 0.004(4) 0.008(4) 0.006(4)
C31 0.015(4) 0.028(4) 0.028(5) 0.009(3) 0.007(4) 0.001(3)
C32 0.026(5) 0.024(4) 0.035(5) -0.005(4) 0.006(4) 0.002(4)
C33 0.039(5) 0.012(4) 0.035(5) 0.005(3) 0.007(4) -0.002(4)
C34 0.030(5) 0.027(4) 0.019(5) 0.003(3) -0.001(4) 0.000(4)
C35 0.046(6) 0.041(5) 0.038(6) 0.010(4) 0.008(5) 0.003(4)
C36 0.075(8) 0.033(5) 0.033(6) 0.011(4) -0.001(5) -0.004(5)
C37 0.027(5) 0.024(4) 0.023(5) -0.007(3) -0.005(4) -0.004(4)
C38 0.026(5) 0.030(4) 0.030(5) 0.001(4) -0.001(4) -0.007(4)
C39 0.034(5) 0.028(4) 0.024(5) -0.003(4) 0.004(4) -0.008(4)
C40 0.027(5) 0.053(5) 0.020(5) -0.016(4) 0.007(4) -0.008(4)
C41 0.023(5) 0.035(5) 0.027(5) -0.009(4) -0.001(4) 0.005(4)
C42 0.030(5) 0.034(4) 0.020(5) -0.010(3) 0.001(4) -0.003(4)
C43 0.027(5) 0.039(5) 0.058(6) -0.001(4) 0.000(5) -0.001(4)
C44 0.050(6) 0.046(5) 0.043(6) 0.003(5) -0.006(5) -0.001(5)
C45 0.030(6) 0.064(6) 0.036(6) -0.010(5) 0.011(4) 0.000(5)
C46 0.052(7) 0.053(6) 0.054(7) -0.002(5) 0.017(6) -0.018(5)

loop_
_geom_bond_atom_site_label_1
_geom_bond_atom_site_label_2
_geom_bond_distance
_geom_bond_site_symmetry_2
_geom_bond_publ_flag
Ta1 O3 1.878(5) . ?
Ta1 O2 1.893(5) . ?
Ta1 C7 2.203(7) . ?
Ta1 C5 2.234(6) . ?
Ta1 C6 2.299(7) . ?
Ta1 N4 2.548(6) . ?
O2 C26 1.374(8) . ?
O3 C42 1.387(8) . ?
N4 C32 1.489(9) . ?
N4 C34 1.500(8) . ?
N4 C33 1.511(9) . ?
C5 C8 1.501(9) . ?
C5 H5A 0.9900 . ?
C5 H5B 0.9900 . ?
C6 C14 1.495(10) . ?
C6 H6A 0.9900 . ?
C6 H6B 0.9900 . ?
C7 C20 1.492(10) . ?
C7 H7A 0.9900 . ?
C7 H7B 0.9900 . ?
C8 C19 1.383(10) . ?
C8 C15 1.385(11) . ?
C9 C10 1.380(11) . ?
C9 C14 1.418(10) . ?
C9 H9 0.9500 . ?
C10 C11 1.360(11) . ?
C10 H10 0.9500 . ?
C11 C12 1.348(11) . ?
C11 H11 0.9500 . ?
C12 C13 1.387(11) . ?
C12 H12 0.9500 . ?
C13 C14 1.385(9) . ?
C13 H13 0.9500 . ?
C15 C16 1.400(10) . ?
C15 H15 0.9500 . ?
C16 C17 1.369(11) . ?
C16 H16 0.9500 . ?
C17 C18 1.369(12) . ?
C17 H17 0.9500 . ?
C18 C19 1.394(11) . ?
C18 H18 0.9500 . ?
C19 H19 0.9500 . ?
C20 C25 1.387(11) . ?
C20 C21 1.405(10) . ?
C21 C22 1.386(10) . ?
C21 H21 0.9500 . ?
C22 C23 1.376(11) . ?
C22 H22 0.9500 . ?
C23 C24 1.391(11) . ?
C23 H23 0.9500 . ?
C24 C25 1.392(10) . ?
C24 H24 0.9500 . ?
C25 H25 0.9500 . ?
C26 C31 1.379(9) . ?
C26 C27 1.395(10) . ?
C27 C28 1.402(10) . ?
C27 H27 0.9500 . ?
C28 C29 1.381(10) . ?
C28 C43 1.498(10) . ?
C29 C30 1.409(10) . ?
C29 C44 1.519(10) . ?
C30 C31 1.379(10) . ?
C30 H30 0.9500 . ?
C31 C32 1.516(10) . ?
C32 H32A 0.9900 . ?
C32 H32B 0.9900 . ?
C33 C37 1.493(10) . ?
C33 H33A 0.9900 . ?
C33 H33B 0.9900 . ?
C34 C35 1.519(9) . ?
C34 H34A 0.9900 . ?
C34 H34B 0.9900 . ?
C35 C36 1.512(11) . ?
C35 H35A 0.9900 . ?
C35 H35B 0.9900 . ?
C36 H36A 0.9800 . ?
C36 H36B 0.9800 . ?
C36 H36C 0.9800 . ?
C37 C42 1.368(10) . ?
C37 C38 1.410(10) . ?
C38 C39 1.383(10) . ?
C38 H38 0.9500 . ?
C39 C40 1.395(11) . ?
C39 C46 1.524(10) . ?
C40 C41 1.367(10) . ?
C40 C45 1.498(11) . ?
C41 C42 1.370(10) . ?
C41 H41 0.9500 . ?
C43 H43A 0.9800 . ?
C43 H43B 0.9800 . ?
C43 H43C 0.9800 . ?
C44 H44A 0.9800 . ?
C44 H44B 0.9800 . ?
C44 H44C 0.9800 . ?
C45 H45A 0.9800 . ?
C45 H45B 0.9800 . ?
C45 H45C 0.9800 . ?
C46 H46A 0.9800 . ?
C46 H46B 0.9800 . ?
C46 H46C 0.9800 . ?
